data_1553428
loop_
_publ_author_name
'Yu, Jingxun'
'Ma, Haichen'
'Yao, Hongliang'
'Cheng, Hang'
'Tong, Rongbiao'

_publ_section_title
;
 Diastereoselective and regiodivergent oxa-[3 + 2] cycloaddition of
 Achmatowicz products and cyclic 1,3-dicarbonyl compounds
;
_journal_issue 6
_journal_name_full 'Organic Chemistry Frontiers'
_journal_page_first 714
_journal_paper_doi 10.1039/C6QO00034G
_journal_volume 3
_journal_year 2016
_chemical_formula_moiety 'C14 H16 O5'
_chemical_formula_sum 'C14 H16 O5'
_chemical_formula_weight 264.27
_space_group_crystal_system monoclinic
_space_group_IT_number 14
_space_group_name_Hall '-P 2ybc'
_space_group_name_H-M_alt 'P 1 21/c 1'
_atom_sites_solution_hydrogens geom
_audit_creation_date 2015-12-18
_audit_creation_method
;
Olex2 1.2
(compiled 2015.09.30 svn.r3233 for OlexSys, GUI svn.r5103)
;
_audit_update_record
;
2015-12-30 deposited with the CCDC.
2016-03-25 downloaded from the CCDC.
;
_cell_angle_alpha 90
_cell_angle_beta 91.626(4)
_cell_angle_gamma 90
_cell_formula_units_Z 4
_cell_length_a 19.5895(10)
_cell_length_b 7.0388(3)
_cell_length_c 9.2405(4)
_cell_measurement_reflns_used 2542
_cell_measurement_temperature 100.00(10)
_cell_measurement_theta_max 27.8880
_cell_measurement_theta_min 4.1490
_cell_volume 1273.63(10)
_computing_cell_refinement
;
CrysAlisPro, Agilent Technologies,
Version 1.171.37.35 (release 13-08-2014 CrysAlis171 .NET)
(compiled Aug 13 2014,18:06:01)
;
_computing_data_collection
;
CrysAlisPro, Agilent Technologies,
Version 1.171.37.35 (release 13-08-2014 CrysAlis171 .NET)
(compiled Aug 13 2014,18:06:01)
;
_computing_data_reduction
;
CrysAlisPro, Agilent Technologies,
Version 1.171.37.35 (release 13-08-2014 CrysAlis171 .NET)
(compiled Aug 13 2014,18:06:01)
;
_computing_molecular_graphics 'Olex2 (Dolomanov et al., 2009)'
_computing_publication_material 'Olex2 (Dolomanov et al., 2009)'
_computing_structure_refinement 'ShelXL (Sheldrick, 2015)'
_computing_structure_solution 'ShelXS (Sheldrick, 2008)'
_diffrn_ambient_environment N~2~
_diffrn_ambient_temperature 100.00(10)
_diffrn_detector 'CCD plate'
_diffrn_detector_area_resol_mean 10.3587
_diffrn_detector_type Atlas
_diffrn_measured_fraction_theta_full 0.983
_diffrn_measured_fraction_theta_max 0.983
_diffrn_measurement_details
;
#__ type_ start__ end____ width___ exp.time_
  1 omega   -4.00   87.00   0.7000   30.0000
omega____ theta____ kappa____ phi______ frames
    -       15.8574   77.0000  -90.0000 130

#__ type_ start__ end____ width___ exp.time_
  2 omega   -4.00   88.40   0.7000   30.0000
omega____ theta____ kappa____ phi______ frames
    -       15.8574   77.0000   30.0000 132

#__ type_ start__ end____ width___ exp.time_
  3 omega   -2.00   90.40   0.7000   30.0000
omega____ theta____ kappa____ phi______ frames
    -       15.8574   77.0000  150.0000 132
;
_diffrn_measurement_device 'kappa diffractometer'
_diffrn_measurement_device_type 'SuperNova, Dual, Mo at zero, Atlas'
_diffrn_measurement_method '\w scans'
_diffrn_orient_matrix_UB_11 -0.0146217000
_diffrn_orient_matrix_UB_12 -0.0485714000
_diffrn_orient_matrix_UB_13 0.0588004000
_diffrn_orient_matrix_UB_21 0.0291188000
_diffrn_orient_matrix_UB_22 -0.0597761000
_diffrn_orient_matrix_UB_23 0.0054815000
_diffrn_orient_matrix_UB_31 0.0158379000
_diffrn_orient_matrix_UB_32 0.0648797000
_diffrn_orient_matrix_UB_33 0.0491393000
_diffrn_radiation_monochromator mirror
_diffrn_radiation_probe x-ray
_diffrn_radiation_type MoK\a
_diffrn_radiation_wavelength 0.71073
_diffrn_reflns_av_R_equivalents 0.0410
_diffrn_reflns_av_unetI/netI 0.0502
_diffrn_reflns_limit_h_max 21
_diffrn_reflns_limit_h_min -24
_diffrn_reflns_limit_k_max 7
_diffrn_reflns_limit_k_min -8
_diffrn_reflns_limit_l_max 9
_diffrn_reflns_limit_l_min -11
_diffrn_reflns_number 6903
_diffrn_reflns_theta_full 25.000
_diffrn_reflns_theta_max 26.000
_diffrn_reflns_theta_min 3.565
_diffrn_source 'SuperNova (Mo) X-ray Source'
_diffrn_source_current 0.80
_diffrn_source_power 0.040
_diffrn_source_target Mo
_diffrn_source_voltage 50
_exptl_absorpt_coefficient_mu 0.105
_exptl_absorpt_correction_T_max 1.00000
_exptl_absorpt_correction_T_min 0.34746
_exptl_absorpt_correction_type multi-scan
_exptl_absorpt_process_details
;
CrysAlisPro, Agilent Technologies,
Version 1.171.37.35 (release 13-08-2014 CrysAlis171 .NET)
(compiled Aug 13 2014,18:06:01)
Empirical absorption correction using spherical harmonics,
 implemented in SCALE3 ABSPACK scaling algorithm.
;
_exptl_crystal_colour colourless
_exptl_crystal_colour_primary colourless
_exptl_crystal_density_diffrn 1.378
_exptl_crystal_density_method 'not measured'
_exptl_crystal_description plate
_exptl_crystal_F_000 560
_exptl_crystal_size_max 0.25
_exptl_crystal_size_mid 0.18
_exptl_crystal_size_min 0.05
_refine_diff_density_max 0.202
_refine_diff_density_min -0.213
_refine_diff_density_rms 0.048
_refine_ls_extinction_method none
_refine_ls_goodness_of_fit_ref 1.002
_refine_ls_hydrogen_treatment constr
_refine_ls_matrix_type full
_refine_ls_number_parameters 175
_refine_ls_number_reflns 2470
_refine_ls_number_restraints 0
_refine_ls_restrained_S_all 1.002
_refine_ls_R_factor_all 0.0674
_refine_ls_R_factor_gt 0.0452
_refine_ls_shift/su_max 0.000
_refine_ls_shift/su_mean 0.000
_refine_ls_structure_factor_coef Fsqd
_refine_ls_weighting_details 'w=1/[\s^2^(Fo^2^)+(0.0525P)^2^] where P=(Fo^2^+2Fc^2^)/3'
_refine_ls_weighting_scheme calc
_refine_ls_wR_factor_gt 0.0972
_refine_ls_wR_factor_ref 0.1067
_reflns_Friedel_coverage 0.000
_reflns_number_gt 1834
_reflns_number_total 2470
_reflns_threshold_expression 'I > 2\s(I)'
_cod_data_source_file c6qo00034g2.cif
_cod_data_source_block ma1molt
_cod_database_code 1553428
_shelx_space_group_comment
;
The symmetry employed for this shelxl refinement is uniquely defined
by the following loop, which should always be used as a source of
symmetry information in preference to the above space-group names.
They are only intended as comments.
;
_reflns_odcompleteness_completeness 99.60
_reflns_odcompleteness_iscentric 1
_reflns_odcompleteness_theta 27.04
_olex2_refinement_description
;
1. Fixed Uiso
 At 1.2 times of:
  All C(H) groups, All C(H,H) groups
 At 1.5 times of:
  All C(H,H,H) groups
2.a Ternary CH refined with riding coordinates:
 C3(H3), C6(H6), C8(H8), C13(H13)
2.b Secondary CH2 refined with riding coordinates:
 C4(H4A,H4B)
2.c Aromatic/amide H refined with riding coordinates:
 C11(H11)
2.d Idealised Me refined as rotating group:
 C14(H14A,H14B,H14C), C15(H15A,H15B,H15C), C16(H16A,H16B,H16C)
;
_shelx_shelxl_version_number 2014/7
_olex2_date_sample_data_collection 2015-12-16
_olex2_submission_special_instructions 'No special instructions were received'

loop_
_space_group_symop_operation_xyz
'x, y, z'
'-x, y+1/2, -z+1/2'
'-x, -y, -z'
'x, -y-1/2, z-1/2'

loop_
_atom_site_label
_atom_site_type_symbol
_atom_site_fract_x
_atom_site_fract_y
_atom_site_fract_z
_atom_site_U_iso_or_equiv
_atom_site_adp_type
_atom_site_occupancy
_atom_site_site_symmetry_order
_atom_site_calc_flag
_atom_site_refinement_flags_posn
O1 O 0.07580(6) 0.57964(15) 0.39909(11) 0.0183(3) Uani 1 1 d .
O2 O 0.11107(7) 0.28250(15) 0.43463(13) 0.0237(3) Uani 1 1 d .
O3 O 0.34066(8) 0.35271(19) 0.41616(13) 0.0361(4) Uani 1 1 d .
C1 C 0.11824(9) 0.4479(2) 0.47113(17) 0.0181(4) Uani 1 1 d .
C2 C 0.16328(9) 0.5254(2) 0.57782(16) 0.0164(4) Uani 1 1 d .
C3 C 0.21214(9) 0.4265(2) 0.68142(17) 0.0203(4) Uani 1 1 d .
H3 H 0.1858 0.3505 0.7523 0.024 Uiso 1 1 calc R
C4 C 0.26611(10) 0.2998(2) 0.61315(18) 0.0245(4) Uani 1 1 d .
H4A H 0.2918 0.2312 0.6907 0.029 Uiso 1 1 calc R
H4B H 0.2431 0.2042 0.5502 0.029 Uiso 1 1 calc R
C5 C 0.31519(10) 0.4124(2) 0.52513(18) 0.0236(4) Uani 1 1 d .
C6 C 0.33010(9) 0.6128(2) 0.58015(16) 0.0201(4) Uani 1 1 d .
H6 H 0.2994 0.7029 0.5257 0.024 Uiso 1 1 calc R
O7 O 0.31439(6) 0.62400(16) 0.73221(11) 0.0200(3) Uani 1 1 d .
C8 C 0.24617(9) 0.5984(2) 0.76002(17) 0.0190(4) Uani 1 1 d .
H8 H 0.2412 0.5822 0.8667 0.023 Uiso 1 1 calc R
O9 O 0.20743(6) 0.76874(15) 0.71266(11) 0.0195(3) Uani 1 1 d .
C10 C 0.16343(9) 0.7146(2) 0.60489(16) 0.0161(4) Uani 1 1 d .
C11 C 0.12063(9) 0.8448(2) 0.52842(17) 0.0174(4) Uani 1 1 d .
H11 H 0.1222 0.9773 0.5476 0.021 Uiso 1 1 calc R
C12 C 0.07777(9) 0.7711(2) 0.42744(17) 0.0166(4) Uani 1 1 d .
C13 C 0.40356(10) 0.6781(3) 0.56290(18) 0.0241(4) Uani 1 1 d .
H13 H 0.4159 0.6532 0.4603 0.029 Uiso 1 1 calc R
C14 C 0.45341(11) 0.5674(3) 0.6599(2) 0.0355(5) Uani 1 1 d .
H14A H 0.5002 0.6080 0.6410 0.053 Uiso 1 1 calc GR
H14B H 0.4488 0.4313 0.6395 0.053 Uiso 1 1 calc GR
H14C H 0.4434 0.5915 0.7615 0.053 Uiso 1 1 calc GR
C15 C 0.40887(11) 0.8918(3) 0.5880(2) 0.0320(5) Uani 1 1 d .
H15A H 0.3943 0.9219 0.6860 0.048 Uiso 1 1 calc GR
H15B H 0.3795 0.9584 0.5171 0.048 Uiso 1 1 calc GR
H15C H 0.4563 0.9325 0.5772 0.048 Uiso 1 1 calc GR
C16 C 0.02647(9) 0.8753(2) 0.33682(17) 0.0202(4) Uani 1 1 d .
H16A H 0.0330 0.8454 0.2346 0.030 Uiso 1 1 calc GR
H16B H 0.0320 1.0122 0.3522 0.030 Uiso 1 1 calc GR
H16C H -0.0195 0.8369 0.3638 0.030 Uiso 1 1 calc GR

loop_
_atom_site_aniso_label
_atom_site_aniso_U_11
_atom_site_aniso_U_22
_atom_site_aniso_U_33
_atom_site_aniso_U_23
_atom_site_aniso_U_13
_atom_site_aniso_U_12
O1 0.0224(7) 0.0114(6) 0.0209(6) -0.0011(4) -0.0017(5) 0.0011(5)
O2 0.0299(8) 0.0109(6) 0.0299(7) -0.0032(5) -0.0030(5) 0.0004(5)
O3 0.0498(10) 0.0364(8) 0.0225(7) -0.0094(6) 0.0045(6) 0.0071(7)
C1 0.0203(10) 0.0141(9) 0.0200(9) 0.0022(6) 0.0033(7) 0.0013(7)
C2 0.0205(10) 0.0133(8) 0.0156(9) 0.0005(6) 0.0042(7) 0.0005(7)
C3 0.0288(11) 0.0166(8) 0.0154(9) 0.0037(6) 0.0003(7) 0.0001(8)
C4 0.0334(12) 0.0158(9) 0.0239(10) 0.0011(7) -0.0047(8) 0.0066(8)
C5 0.0281(11) 0.0265(10) 0.0159(9) -0.0005(7) -0.0046(8) 0.0071(8)
C6 0.0241(11) 0.0256(9) 0.0107(9) 0.0004(7) 0.0004(7) 0.0052(8)
O7 0.0212(7) 0.0265(7) 0.0122(6) -0.0012(5) 0.0006(5) 0.0012(5)
C8 0.0226(11) 0.0209(9) 0.0136(9) 0.0011(6) 0.0007(7) 0.0020(8)
O9 0.0228(7) 0.0174(6) 0.0181(6) -0.0034(4) -0.0013(5) 0.0010(5)
C10 0.0161(10) 0.0179(8) 0.0144(8) -0.0020(6) 0.0031(7) -0.0021(7)
C11 0.0196(10) 0.0121(8) 0.0207(9) -0.0009(6) 0.0051(7) -0.0005(7)
C12 0.0195(10) 0.0111(8) 0.0197(9) 0.0012(6) 0.0076(7) 0.0006(7)
C13 0.0202(11) 0.0381(11) 0.0140(9) -0.0021(7) 0.0021(7) 0.0038(8)
C14 0.0273(12) 0.0556(13) 0.0235(11) -0.0006(9) -0.0014(8) 0.0119(10)
C15 0.0306(12) 0.0433(12) 0.0223(10) -0.0013(8) 0.0046(8) -0.0090(9)
C16 0.0207(10) 0.0185(9) 0.0215(9) 0.0003(7) 0.0014(7) 0.0032(7)

loop_
_atom_type_symbol
_atom_type_description
_atom_type_scat_dispersion_real
_atom_type_scat_dispersion_imag
_atom_type_scat_source
C C 0.0033 0.0016 'International Tables Vol C Tables 4.2.6.8 and 6.1.1.4'
H H 0.0000 0.0000 'International Tables Vol C Tables 4.2.6.8 and 6.1.1.4'
O O 0.0106 0.0060 'International Tables Vol C Tables 4.2.6.8 and 6.1.1.4'

loop_
_geom_angle_atom_site_label_1
_geom_angle_atom_site_label_2
_geom_angle_atom_site_label_3
_geom_angle
C12 O1 C1 123.07(13)
O1 C1 C2 115.24(13)
O2 C1 O1 116.00(14)
O2 C1 C2 128.76(16)
C1 C2 C3 129.65(14)
C10 C2 C1 120.39(15)
C10 C2 C3 109.84(14)
C2 C3 C4 116.17(13)
C2 C3 C8 101.18(12)
C4 C3 C8 110.73(15)
C5 C4 C3 112.07(14)
O3 C5 C4 123.50(16)
O3 C5 C6 121.22(16)
C4 C5 C6 115.26(14)
O7 C6 C5 109.25(13)
O7 C6 C13 108.20(13)
C13 C6 C5 114.63(14)
C8 O7 C6 114.02(12)
O7 C8 C3 114.85(13)
O7 C8 O9 109.30(12)
O9 C8 C3 106.48(13)
C10 O9 C8 107.47(12)
C2 C10 C11 123.05(15)
O9 C10 C2 114.25(14)
O9 C10 C11 122.70(14)
C12 C11 C10 116.51(14)
O1 C12 C16 111.25(14)
C11 C12 O1 121.72(15)
C11 C12 C16 127.00(15)
C6 C13 C15 110.01(15)
C14 C13 C6 112.11(15)
C14 C13 C15 112.06(16)

loop_
_geom_bond_atom_site_label_1
_geom_bond_atom_site_label_2
_geom_bond_distance
O1 C1 1.4008(19)
O1 C12 1.3729(18)
O2 C1 1.2194(19)
O3 C5 1.2116(19)
C1 C2 1.414(2)
C2 C3 1.505(2)
C2 C10 1.355(2)
C3 C4 1.532(2)
C3 C8 1.552(2)
C4 C5 1.503(2)
C5 C6 1.525(2)
C6 O7 1.4491(18)
C6 C13 1.523(3)
O7 C8 1.380(2)
C8 O9 1.479(2)
O9 C10 1.3533(19)
C10 C11 1.417(2)
C11 C12 1.342(2)
C12 C16 1.484(2)
C13 C14 1.521(3)
C13 C15 1.525(3)

loop_
_geom_torsion_atom_site_label_1
_geom_torsion_atom_site_label_2
_geom_torsion_atom_site_label_3
_geom_torsion_atom_site_label_4
_geom_torsion
O1 C1 C2 C3 175.67(15)
O1 C1 C2 C10 0.1(2)
O2 C1 C2 C3 -3.6(3)
O2 C1 C2 C10 -179.15(16)
O3 C5 C6 O7 -159.79(16)
O3 C5 C6 C13 -38.2(2)
C1 O1 C12 C11 -0.7(2)
C1 O1 C12 C16 -179.06(13)
C1 C2 C3 C4 57.8(2)
C1 C2 C3 C8 177.70(16)
C1 C2 C10 O9 178.00(14)
C1 C2 C10 C11 -1.2(2)
C2 C3 C4 C5 65.2(2)
C2 C3 C8 O7 -112.54(15)
C2 C3 C8 O9 8.58(16)
C2 C10 C11 C12 1.4(2)
C3 C2 C10 O9 1.6(2)
C3 C2 C10 C11 -177.59(15)
C3 C4 C5 O3 -146.14(17)
C3 C4 C5 C6 32.4(2)
C3 C8 O9 C10 -8.18(16)
C4 C3 C8 O7 11.20(19)
C4 C3 C8 O9 132.32(13)
C4 C5 C6 O7 21.6(2)
C4 C5 C6 C13 143.25(15)
C5 C6 O7 C8 -64.57(17)
C5 C6 C13 C14 -67.62(19)
C5 C6 C13 C15 166.97(14)
C6 O7 C8 C3 46.84(18)
C6 O7 C8 O9 -72.73(15)
O7 C6 C13 C14 54.56(18)
O7 C6 C13 C15 -70.85(17)
O7 C8 O9 C10 116.42(14)
C8 C3 C4 C5 -49.44(18)
C8 O9 C10 C2 4.30(18)
C8 O9 C10 C11 -176.46(14)
O9 C10 C11 C12 -177.81(15)
C10 C2 C3 C4 -126.33(16)
C10 C2 C3 C8 -6.39(18)
C10 C11 C12 O1 -0.4(2)
C10 C11 C12 C16 177.71(15)
C12 O1 C1 O2 -179.80(14)
C12 O1 C1 C2 0.8(2)
C13 C6 O7 C8 170.02(13)
